data_7051425
_journal_name_full 'New Journal of Chemistry'
_journal_paper_doi 10.1039/a900679f
_journal_year 1999
_chemical_formula_moiety 'C6 H6 N2 O6 Pb'
_chemical_formula_sum 'C6 H6 N2 O6 Pb'
_chemical_formula_weight 409.32
_chemical_name_common lead(II)diaquo-3,6-dicarboxylatopyridazine
_space_group_IT_number 88
_symmetry_cell_setting tetragonal
_symmetry_space_group_name_Hall 'I 4bw -1bw'
_symmetry_space_group_name_H-M 'I 41/a :1'
_cell_angle_alpha 90.00
_cell_angle_beta 90.00
_cell_angle_gamma 90.00
_cell_formula_units_Z 16
_cell_length_a 15.278(2)
_cell_length_b 15.278(2)
_cell_length_c 15.218(3)
_cell_measurement_temperature 293(2)
_cell_volume 3552.1(10)
_diffrn_ambient_temperature 293(2)
_exptl_crystal_density_diffrn 3.062
_exptl_crystal_density_meas 3.03(3)
_cod_original_sg_symbol_H-M 'I 41/a'
_cod_database_code 7051425

loop_
_symmetry_equiv_pos_as_xyz
'x, y, z'
'-x, -y, z'
'x, y+1/2, -z+1/4'
'-x, -y+1/2, -z+1/4'
'y, -x, -z'
'-y, x, -z'
'-y, x+1/2, z+1/4'
'y, -x+1/2, z+1/4'
'x+1/2, y+1/2, z+1/2'
'-x+1/2, -y+1/2, z+1/2'
'x+1/2, y+1, -z+3/4'
'-x+1/2, -y+1, -z+3/4'
'y+1/2, -x+1/2, -z+1/2'
'-y+1/2, x+1/2, -z+1/2'
'-y+1/2, x+1, z+3/4'
'y+1/2, -x+1, z+3/4'

loop_
_atom_site_label
_atom_site_type_symbol
_atom_site_fract_x
_atom_site_fract_y
_atom_site_fract_z
_atom_site_U_iso_or_equiv
_atom_site_adp_type
_atom_site_occupancy
_atom_site_calc_flag
_atom_site_refinement_flags
_atom_site_disorder_assembly
_atom_site_disorder_group
Pb1 Pb 0.27112(2) 0.30217(2) 0.03571(2) 0.02490(13) Uani 1 d . . .
O1 O 0.2477(4) 0.1367(4) -0.3011(4) 0.0348(15) Uani 1 d . . .
O2 O 0.3253(4) 0.0138(4) -0.3160(4) 0.0412(16) Uani 1 d . . .
O3 O 0.3395(4) 0.1784(4) 0.1224(4) 0.0316(14) Uani 1 d . . .
O4 O 0.4017(4) 0.0446(4) 0.1304(4) 0.0440(17) Uani 1 d . . .
C1 C 0.3212(5) 0.0791(5) -0.1769(5) 0.0222(17) Uani 1 d . . .
N2 N 0.2911(4) 0.1467(4) -0.1335(4) 0.0263(15) Uani 1 d . . .
N3 N 0.3095(5) 0.1549(4) -0.0479(5) 0.0293(16) Uani 1 d . . .
C4 C 0.3531(5) 0.0920(5) -0.0069(5) 0.0218(17) Uani 1 d . . .
C5 C 0.3859(5) 0.0189(5) -0.0500(6) 0.029(2) Uani 1 d . . .
H5A H 0.4178 -0.0259 -0.0193 0.080 Uiso 1 d R . .
C6 C 0.3703(5) 0.0130(5) -0.1377(6) 0.0290(19) Uani 1 d . . .
H6A H 0.3938 -0.0346 -0.1715 0.080 Uiso 1 d R . .
C7 C 0.2974(5) 0.0757(6) -0.2734(6) 0.0283(19) Uani 1 d . . .
C8 C 0.3663(5) 0.1060(6) 0.0907(6) 0.0275(19) Uani 1 d . . .
O31 O 0.4399(5) 0.3511(5) 0.0500(5) 0.056(2) Uani 1 d . . .
H31B H 0.4758 0.3347 0.0892 0.080 Uiso 1 d R . .
H31A H 0.4510 0.3861 0.0082 0.050 Uiso 1 d R . .
O32 O 0.1966(5) 0.4656(4) 0.0062(5) 0.0493(18) Uani 1 d . . .
H32B H 0.1479 0.4751 -0.0192 0.080 Uiso 1 d R . .
H32A H 0.2308 0.5045 0.0270 0.050 Uiso 1 d R . .

loop_
_atom_site_aniso_label
_atom_site_aniso_U_11
_atom_site_aniso_U_22
_atom_site_aniso_U_33
_atom_site_aniso_U_23
_atom_site_aniso_U_13
_atom_site_aniso_U_12
Pb1 0.0282(2) 0.0276(2) 0.01888(18) -0.00053(14) -0.00022(14) 0.00136(13)
O1 0.050(4) 0.031(3) 0.023(3) 0.004(3) -0.002(3) 0.009(3)
O2 0.053(4) 0.041(4) 0.029(3) -0.016(3) 0.005(3) 0.005(3)
O3 0.040(4) 0.035(3) 0.019(3) 0.002(3) 0.001(3) 0.010(3)
O4 0.058(4) 0.043(4) 0.032(4) 0.004(3) -0.010(3) 0.022(3)
C1 0.029(4) 0.022(4) 0.015(4) -0.002(3) 0.004(3) -0.004(3)
N2 0.034(4) 0.025(4) 0.020(4) 0.001(3) 0.001(3) 0.003(3)
N3 0.032(4) 0.030(4) 0.026(4) -0.004(3) -0.002(3) 0.002(3)
C4 0.013(4) 0.028(4) 0.025(4) 0.004(4) -0.005(3) 0.003(3)
C5 0.026(4) 0.026(4) 0.036(6) 0.009(4) -0.004(4) 0.003(3)
C6 0.035(5) 0.025(4) 0.027(5) -0.002(4) 0.007(4) 0.001(4)
C7 0.027(4) 0.035(5) 0.023(5) 0.000(4) 0.005(4) -0.013(4)
C8 0.023(4) 0.038(5) 0.021(5) 0.001(4) -0.002(4) 0.000(4)
O31 0.048(4) 0.067(5) 0.055(5) 0.011(4) -0.010(4) -0.011(4)
O32 0.054(4) 0.047(4) 0.047(4) 0.002(4) -0.009(4) 0.004(3)

loop_
_geom_bond_atom_site_label_1
_geom_bond_atom_site_label_2
_geom_bond_distance
_geom_bond_site_symmetry_2
_geom_bond_publ_flag
Pb1 O3 2.532(6) . yes
Pb1 O1 2.558(6) 8 yes
Pb1 N3 2.651(7) . yes
Pb1 O3 2.664(6) 15_544 yes
Pb1 O1 2.668(6) 10 yes
Pb1 N2 2.675(7) 8 yes
Pb1 O31 2.694(7) . yes
O1 C7 1.275(10) . yes
O1 Pb1 2.558(6) 15_544 no
O1 Pb1 2.668(6) 10_554 no
O2 C7 1.222(10) . yes
O3 C8 1.275(10) . yes
O3 Pb1 2.664(6) 8 no
O4 C8 1.241(10) . yes
C1 N2 1.309(10) . yes
C1 C6 1.393(12) . yes
C1 C7 1.514(11) . yes
N2 N3 1.339(10) . yes
N2 Pb1 2.675(7) 15_544 no
N3 C4 1.325(10) . yes
C4 C5 1.388(12) . yes
C4 C8 1.514(12) . yes
C5 C6 1.359(12) . yes
